data_7100014
loop_
_publ_author_name
'Li, Rong-Tao'
'Han, Quan-Bin'
'Zheng, Yong-Tang'
'Wang, Rui-Rui'
'Yang, Liu-Meng'
'Lu, Yang'
'Sang, Su-Qin'
'Zheng, Qi-Tai'
'Zhao, Qin-Shi'
'Sun, Han-Dong'

_publ_section_title
;
 Structure and anti-HIV activity of micrandilactones B and C, new
 nortriterpenoids possessing a unique skeleton from Schisandra micrantha
;
_journal_coden_ASTM CHCOFS
_journal_issue 23
_journal_name_full
;
 Chemical Communications (Cambridge, United Kingdom)
;
_journal_page_first 2936
_journal_page_last 2938
_journal_paper_doi 10.1039/b501932j
_journal_year 2005
_chemical_formula_sum 'C29 H40 O8'
_chemical_formula_weight 516.61
_chemical_name_common
;
(2S,2aS,4aR,5aS,8aS, 10aR,12aS,12bS,13aR)-4a-hydroxy-2-
(1R,2R)-2-hydroxy-1-methyl-2-((2R)-4-methyl-5-oxo-2,5-dihydro-2-
furanyl)ethyl-2a,10,10-trimethylperhydrofuro(3,2-
b)oxireno(2'',3'':3',3a')indeno(4',5':5,6)-cyclohepta(c)furan-7-one
;
_space_group_IT_number 19
_symmetry_cell_setting orthorhombic
_symmetry_Int_Tables_number 19
_symmetry_space_group_name_Hall 'P 2ac 2ab'
_symmetry_space_group_name_H-M 'P 21 21 21'
_cell_angle_alpha 90.00
_cell_angle_beta 90.00
_cell_angle_gamma 90.00
_cell_formula_units_Z 4
_cell_length_a 6.501(1)
_cell_length_b 12.672(1)
_cell_length_c 32.201(1)
_cell_measurement_temperature 296(2)
_cell_volume 2652.7(2)
_diffrn_ambient_temperature 296(2)
_exptl_crystal_density_diffrn 1.294
_cod_database_code 7100014

loop_
_symmetry_equiv_pos_as_xyz
'x, y, z'
'-x+1/2, -y, z+1/2'
'-x, y+1/2, -z+1/2'
'x+1/2, -y+1/2, -z'

loop_
_atom_site_label
_atom_site_type_symbol
_atom_site_fract_x
_atom_site_fract_y
_atom_site_fract_z
_atom_site_U_iso_or_equiv
_atom_site_adp_type
_atom_site_occupancy
_atom_site_symmetry_multiplicity
_atom_site_calc_flag
_atom_site_refinement_flags
_atom_site_disorder_assembly
_atom_site_disorder_group
O1 O 0.6846(12) -0.2767(6) 0.2316(2) 0.0295(18) Uani 1 1 d . . .
O2 O 0.2396(13) -0.0847(9) 0.2548(3) 0.052(3) Uani 1 1 d . . .
O3 O 0.4819(11) -0.0849(7) 0.2076(2) 0.0328(19) Uani 1 1 d . . .
O4 O 0.5947(12) 0.0813(9) 0.1551(3) 0.052(3) Uani 1 1 d . . .
H4A H 0.5244 0.0374 0.1673 0.078 Uiso 1 1 calc R . .
O5 O 0.7450(12) 0.1370(6) 0.0727(2) 0.0280(17) Uani 1 1 d . . .
O6 O 1.2825(13) 0.5320(7) 0.0257(3) 0.042(2) Uani 1 1 d . . .
H6A H 1.2510 0.5786 0.0092 0.064 Uiso 1 1 calc R . .
O7 O 0.8766(15) 0.6064(6) 0.0381(2) 0.040(2) Uani 1 1 d . . .
O8 O 0.8299(17) 0.7781(7) 0.0219(3) 0.050(3) Uani 1 1 d . . .
C1 C 0.7401(19) -0.1764(10) 0.2434(4) 0.036(3) Uani 1 1 d . . .
H1A H 0.8809 -0.1730 0.2542 0.044 Uiso 1 1 calc R . .
C2 C 0.5815(19) -0.1345(11) 0.2744(3) 0.037(3) Uani 1 1 d . . .
H2A H 0.5368 -0.1893 0.2933 0.044 Uiso 1 1 calc R . .
H2B H 0.6358 -0.0756 0.2902 0.044 Uiso 1 1 calc R . .
C3 C 0.4118(13) -0.1006(8) 0.2466(3) 0.0202(19) Uani 1 1 d U . .
C4 C 0.759(2) -0.2941(9) 0.1915(3) 0.033(3) Uani 1 1 d . . .
C5 C 0.739(2) -0.1846(8) 0.1679(3) 0.029(2) Uani 1 1 d . . .
H5A H 0.6088 -0.1865 0.1527 0.035 Uiso 1 1 calc R . .
C6 C 0.901(2) -0.1620(8) 0.1372(4) 0.034(3) Uani 1 1 d U . .
H6B H 0.9158 -0.2228 0.1191 0.041 Uiso 1 1 calc R . .
H6C H 1.0304 -0.1523 0.1516 0.041 Uiso 1 1 calc R . .
C7 C 0.8597(19) -0.0634(7) 0.1100(3) 0.026(2) Uani 1 1 d U . .
H7A H 0.9288 -0.0726 0.0836 0.031 Uiso 1 1 calc R . .
H7B H 0.7132 -0.0590 0.1045 0.031 Uiso 1 1 calc R . .
C8 C 0.9301(18) 0.0404(9) 0.1291(3) 0.027(2) Uani 1 1 d . . .
H8A H 1.0723 0.0308 0.1385 0.032 Uiso 1 1 calc R . .
C9 C 0.7995(16) 0.0716(8) 0.1676(3) 0.024(2) Uani 1 1 d U . .
C10 C 0.7090(16) -0.1062(8) 0.2049(3) 0.026(2) Uani 1 1 d . . .
C11 C 0.871(2) 0.1842(9) 0.1831(3) 0.038(3) Uani 1 1 d . . .
H11A H 0.7800 0.2063 0.2054 0.045 Uiso 1 1 calc R . .
H11B H 1.0081 0.1781 0.1946 0.045 Uiso 1 1 calc R . .
C12 C 0.8719(16) 0.2668(8) 0.1509(3) 0.022(2) Uani 1 1 d U . .
H12A H 0.9235 0.3319 0.1628 0.027 Uiso 1 1 calc R . .
H12B H 0.7320 0.2794 0.1416 0.027 Uiso 1 1 calc R . .
C13 C 1.0054(17) 0.2368(8) 0.1132(3) 0.024(2) Uani 1 1 d . . .
C14 C 0.9286(17) 0.1283(9) 0.0990(3) 0.032(3) Uani 1 1 d . . .
C15 C 0.9436(18) 0.1256(8) 0.0536(3) 0.029(3) Uani 1 1 d . . .
H15A H 0.9797 0.0597 0.0395 0.035 Uiso 1 1 calc R . .
C16 C 1.0246(16) 0.2276(8) 0.0379(3) 0.024(2) Uani 1 1 d . . .
H16A H 0.9522 0.2487 0.0130 0.029 Uiso 1 1 calc R . .
H16B H 1.1700 0.2216 0.0316 0.029 Uiso 1 1 calc R . .
C17 C 0.9894(19) 0.3095(9) 0.0732(3) 0.033(3) Uani 1 1 d . . .
H17A H 0.8467 0.3339 0.0711 0.039 Uiso 1 1 calc R . .
C18 C 1.2341(16) 0.2220(9) 0.1248(3) 0.027(2) Uani 1 1 d . . .
H18A H 1.2443 0.1792 0.1493 0.041 Uiso 1 1 calc R . .
H18B H 1.2955 0.2896 0.1299 0.041 Uiso 1 1 calc R . .
H18C H 1.3046 0.1879 0.1023 0.041 Uiso 1 1 calc R . .
C19 C 0.8217(14) -0.0028(7) 0.2050(3) 0.018(2) Uani 1 1 d U . .
H19A H 0.9669 -0.0180 0.2084 0.021 Uiso 1 1 calc R . .
H19B H 0.7782 0.0359 0.2295 0.021 Uiso 1 1 calc R . .
C20 C 1.1265(17) 0.4054(9) 0.0698(4) 0.032(2) Uani 1 1 d . . .
H20A H 1.2680 0.3806 0.0736 0.039 Uiso 1 1 calc R . .
C21 C 1.083(2) 0.4855(9) 0.1055(3) 0.038(3) Uani 1 1 d . . .
H21A H 1.1757 0.5442 0.1031 0.057 Uiso 1 1 calc R . .
H21B H 1.1033 0.4515 0.1318 0.057 Uiso 1 1 calc R . .
H21C H 0.9439 0.5101 0.1035 0.057 Uiso 1 1 calc R . .
C22 C 1.1185(16) 0.4569(7) 0.0285(3) 0.023(2) Uani 1 1 d U . .
H22A H 1.1465 0.4020 0.0079 0.027 Uiso 1 1 calc R . .
C23 C 0.909(2) 0.5096(8) 0.0161(4) 0.036(3) Uani 1 1 d . . .
H23A H 0.7964 0.4608 0.0222 0.043 Uiso 1 1 calc R . .
C24 C 0.896(2) 0.5427(10) -0.0276(4) 0.041(3) Uani 1 1 d . . .
H24A H 0.9045 0.4959 -0.0498 0.049 Uiso 1 1 calc R . .
C25 C 0.8704(18) 0.6436(8) -0.0322(3) 0.032(3) Uani 1 1 d . . .
C26 C 0.8524(17) 0.6862(9) 0.0128(3) 0.028(2) Uani 1 1 d . . .
C27 C 0.8439(18) 0.7142(8) -0.0678(3) 0.028(2) Uani 1 1 d . . .
H27A H 0.8543 0.6743 -0.0930 0.042 Uiso 1 1 calc R . .
H27B H 0.9489 0.7674 -0.0673 0.042 Uiso 1 1 calc R . .
H27C H 0.7111 0.7471 -0.0663 0.042 Uiso 1 1 calc R . .
C29 C 0.976(2) -0.3324(9) 0.1936(4) 0.038(3) Uani 1 1 d . . .
H29A H 0.9801 -0.3983 0.2083 0.057 Uiso 1 1 calc R . .
H29B H 1.0587 -0.2813 0.2079 0.057 Uiso 1 1 calc R . .
H29C H 1.0276 -0.3423 0.1660 0.057 Uiso 1 1 calc R . .
C30 C 0.625(3) -0.3769(12) 0.1709(4) 0.060(4) Uani 1 1 d . . .
H30A H 0.6439 -0.4436 0.1846 0.090 Uiso 1 1 calc R . .
H30B H 0.6622 -0.3833 0.1422 0.090 Uiso 1 1 calc R . .
H30C H 0.4830 -0.3563 0.1730 0.090 Uiso 1 1 calc R . .

loop_
_atom_site_aniso_label
_atom_site_aniso_U_11
_atom_site_aniso_U_22
_atom_site_aniso_U_33
_atom_site_aniso_U_23
_atom_site_aniso_U_13
_atom_site_aniso_U_12
O1 0.039(4) 0.022(4) 0.028(4) 0.008(3) 0.006(3) 0.020(3)
O2 0.029(4) 0.084(8) 0.042(5) 0.004(5) 0.007(4) 0.007(5)
O3 0.018(3) 0.043(5) 0.037(4) 0.007(4) -0.009(3) 0.007(4)
O4 0.023(4) 0.087(8) 0.047(5) 0.042(5) 0.009(4) 0.009(5)
O5 0.036(4) 0.036(4) 0.012(3) 0.011(3) -0.001(3) -0.001(4)
O6 0.045(5) 0.030(4) 0.052(5) 0.022(4) 0.000(4) -0.015(4)
O7 0.064(5) 0.029(4) 0.027(4) 0.014(3) 0.009(4) 0.010(5)
O8 0.078(7) 0.025(4) 0.048(5) 0.009(4) -0.007(5) 0.020(5)
C1 0.040(6) 0.033(6) 0.036(6) 0.004(5) -0.013(6) 0.000(5)
C2 0.044(6) 0.054(8) 0.011(4) 0.001(5) -0.008(5) 0.009(6)
C3 0.014(4) 0.014(4) 0.033(5) -0.005(4) 0.012(4) 0.003(3)
C4 0.048(7) 0.034(7) 0.018(5) 0.003(4) -0.002(5) -0.016(6)
C5 0.048(7) 0.016(5) 0.023(5) 0.002(4) 0.003(5) -0.007(5)
C6 0.049(6) 0.014(4) 0.040(5) -0.004(4) 0.017(5) 0.006(5)
C7 0.045(5) 0.018(4) 0.015(4) -0.014(3) 0.010(4) -0.004(4)
C8 0.035(6) 0.034(6) 0.011(4) 0.002(4) 0.001(4) 0.006(5)
C9 0.028(5) 0.017(4) 0.027(5) 0.009(4) 0.003(4) 0.017(4)
C10 0.029(5) 0.017(5) 0.031(5) -0.016(4) -0.015(4) -0.001(4)
C11 0.061(8) 0.020(5) 0.032(6) -0.007(4) 0.006(6) -0.018(6)
C12 0.030(4) 0.017(4) 0.019(3) -0.008(3) 0.006(3) 0.005(3)
C13 0.030(5) 0.019(5) 0.022(5) 0.008(4) 0.008(4) 0.000(4)
C14 0.030(5) 0.033(6) 0.034(6) 0.019(5) -0.011(5) -0.003(5)
C15 0.040(6) 0.012(5) 0.035(6) -0.013(4) -0.006(5) -0.011(4)
C16 0.027(5) 0.022(5) 0.023(5) 0.013(4) -0.011(4) 0.001(4)
C17 0.041(6) 0.031(6) 0.026(5) 0.008(4) 0.001(5) 0.014(5)
C18 0.027(5) 0.023(5) 0.031(5) 0.002(4) -0.017(5) 0.011(5)
C19 0.019(4) 0.025(5) 0.009(4) -0.011(3) -0.006(3) 0.012(4)
C20 0.025(5) 0.026(6) 0.045(6) 0.001(5) -0.008(5) -0.013(5)
C21 0.059(7) 0.032(6) 0.022(5) 0.007(5) 0.005(5) 0.007(6)
C22 0.031(4) 0.013(4) 0.025(4) 0.001(3) 0.000(3) 0.004(3)
C23 0.049(7) 0.017(5) 0.041(6) 0.008(5) 0.022(6) 0.014(5)
C24 0.047(7) 0.039(7) 0.037(6) 0.028(6) -0.013(6) -0.031(6)
C25 0.038(6) 0.022(5) 0.036(6) 0.013(5) -0.006(5) 0.016(5)
C26 0.027(5) 0.028(6) 0.029(5) 0.011(4) 0.011(4) 0.015(5)
C27 0.043(6) 0.014(5) 0.026(5) -0.015(4) -0.002(5) -0.005(5)
C29 0.049(7) 0.026(6) 0.037(6) 0.021(5) 0.005(5) 0.015(6)
C30 0.085(11) 0.057(9) 0.039(7) 0.022(7) 0.010(8) -0.024(9)

loop_
_geom_bond_atom_site_label_1
_geom_bond_atom_site_label_2
_geom_bond_distance
_geom_bond_site_symmetry_2
_geom_bond_publ_flag
O1 C1 1.374(15) . ?
O1 C4 1.395(13) . ?
O2 C3 1.168(12) . ?
O3 C3 1.353(12) . ?
O3 C10 1.504(13) . ?
O4 C9 1.396(13) . ?
O5 C15 1.438(14) . ?
O5 C14 1.468(12) . ?
O6 C22 1.432(12) . ?
O7 C26 1.310(12) . ?
O7 C23 1.433(14) . ?
O8 C26 1.209(13) . ?
C1 C2 1.530(16) . ?
C1 C10 1.539(15) . ?
C2 C3 1.483(14) . ?
C4 C29 1.491(18) . ?
C4 C30 1.518(19) . ?
C4 C5 1.588(15) . ?
C5 C6 1.472(15) . ?
C5 C10 1.562(14) . ?
C6 C7 1.548(15) . ?
C7 C8 1.523(14) . ?
C8 C14 1.479(14) . ?
C8 C9 1.552(14) . ?
C9 C19 1.538(13) . ?
C9 C11 1.581(15) . ?
C10 C19 1.501(14) . ?
C11 C12 1.474(15) . ?
C12 C13 1.539(13) . ?
C13 C14 1.533(16) . ?
C13 C18 1.544(15) . ?
C13 C17 1.588(14) . ?
C14 C15 1.465(15) . ?
C15 C16 1.484(14) . ?
C16 C17 1.555(15) . ?
C17 C20 1.511(16) . ?
C20 C22 1.483(15) . ?
C20 C21 1.557(16) . ?
C22 C23 1.568(16) . ?
C23 C24 1.470(16) . ?
C24 C25 1.298(15) . ?
C25 C27 1.463(14) . ?
C25 C26 1.551(16) . ?

loop_
_cod_related_entry_id
_cod_related_entry_database
_cod_related_entry_code
1 ChemSpider 17614264
